data_7719667
loop_
_publ_author_name
'Dong, Xiang-Tao'
'Zhu, Ting'
'Zhang, Rong-Yan'
'Peng, Guo'
'Fu, Lijun'
'Ren, Xiao-Ming'

_publ_section_title
;
 From 1D to 3D: dimensional control of low-coordinate lanthanide
 coordination polymers with SMM behavior and white-light emission.
;
_journal_issue 45
_journal_name_full 'Dalton transactions (Cambridge, England : 2003)'
_journal_page_first 16805
_journal_page_last 16813
_journal_paper_doi 10.1039/d5dt02266e
_journal_volume 54
_journal_year 2025
_chemical_absolute_configuration ad
_chemical_formula_moiety 'C54 H56 Dy N6 O7, 3(Cl), C3 H6 O, 7(H2 O)'
_chemical_formula_sum 'C57 H76 Cl3 Dy N6 O15'
_chemical_formula_weight 1354.08
_space_group_crystal_system monoclinic
_space_group_IT_number 4
_space_group_name_Hall 'P 2yb'
_space_group_name_H-M_alt 'P 1 21 1'
_atom_sites_solution_hydrogens mixed
_atom_sites_solution_primary dual
_audit_creation_date 2023-06-01
_audit_creation_method
;
Olex2 1.5
(compiled 2022.04.07 svn.rca3783a0 for OlexSys, GUI svn.r6498)
;
_audit_update_record
;
2025-07-31 deposited with the CCDC.	2025-10-17 downloaded from the CCDC.
;
_cell_angle_alpha 90
_cell_angle_beta 90.7110(10)
_cell_angle_gamma 90
_cell_formula_units_Z 2
_cell_length_a 14.3586(3)
_cell_length_b 13.8397(3)
_cell_length_c 15.6337(4)
_cell_measurement_reflns_used 9959
_cell_measurement_temperature 173.00
_cell_measurement_theta_max 26.36
_cell_measurement_theta_min 2.84
_cell_volume 3106.47(12)
_computing_cell_refinement 'SAINT v8.37A (Bruker, 2015)'
_computing_data_collection 'Bruker D8 Venture diffractrometer'
_computing_data_reduction 'SAINT v8.37A (Bruker, 2015)'
_computing_molecular_graphics 'Olex2 1.5 (Dolomanov et al., 2009)'
_computing_publication_material 'Olex2 1.5 (Dolomanov et al., 2009)'
_computing_structure_refinement 'SHELXL 2019/2 (Sheldrick, 2015)'
_computing_structure_solution 'SHELXT 2014/5 (Sheldrick, 2014)'
_diffrn_ambient_temperature 173.00
_diffrn_measured_fraction_theta_full 0.998
_diffrn_measured_fraction_theta_max 0.997
_diffrn_measurement_device_type 'CCD area detector'
_diffrn_measurement_method 'phi and omega scans'
_diffrn_radiation_type MoK\a
_diffrn_radiation_wavelength 0.71073
_diffrn_reflns_av_R_equivalents 0.0426
_diffrn_reflns_av_unetI/netI 0.0425
_diffrn_reflns_Laue_measured_fraction_full 0.998
_diffrn_reflns_Laue_measured_fraction_max 0.997
_diffrn_reflns_limit_h_max 17
_diffrn_reflns_limit_h_min -17
_diffrn_reflns_limit_k_max 16
_diffrn_reflns_limit_k_min -17
_diffrn_reflns_limit_l_max 19
_diffrn_reflns_limit_l_min -19
_diffrn_reflns_number 40714
_diffrn_reflns_point_group_measured_fraction_full 0.997
_diffrn_reflns_point_group_measured_fraction_max 0.987
_diffrn_reflns_theta_full 25.242
_diffrn_reflns_theta_max 26.395
_diffrn_reflns_theta_min 2.606
_diffrn_source_current 30.0
_diffrn_source_power 1.5
_diffrn_source_voltage 50.0
_exptl_absorpt_coefficient_mu 1.400
_exptl_absorpt_correction_T_max 0.7452
_exptl_absorpt_correction_T_min 0.6257
_exptl_absorpt_correction_type multi-scan
_exptl_absorpt_process_details
;
 SADABS 2016/2: Krause, L., Herbst-Irmer, R., Sheldrick G.M. & Stalke D.,
 J. Appl. Cryst. 48 (2015) 3-10
;
_exptl_crystal_colour 'metallic light colourless'
_exptl_crystal_colour_lustre metallic
_exptl_crystal_colour_modifier light
_exptl_crystal_colour_primary colourless
_exptl_crystal_density_diffrn 1.448
_exptl_crystal_description block
_exptl_crystal_F_000 1394
_exptl_crystal_size_max 0.1
_exptl_crystal_size_mid 0.1
_exptl_crystal_size_min 0.1
_refine_diff_density_max 1.218
_refine_diff_density_min -0.530
_refine_diff_density_rms 0.080
_refine_ls_abs_structure_details
;
 Refined as an inversion twin.
;
_refine_ls_abs_structure_Flack 0.022(9)
_refine_ls_extinction_method none
_refine_ls_goodness_of_fit_ref 1.038
_refine_ls_hydrogen_treatment constr
_refine_ls_matrix_type full
_refine_ls_number_parameters 760
_refine_ls_number_reflns 12580
_refine_ls_number_restraints 7
_refine_ls_restrained_S_all 1.040
_refine_ls_R_factor_all 0.0399
_refine_ls_R_factor_gt 0.0324
_refine_ls_shift/su_max 0.000
_refine_ls_shift/su_mean 0.000
_refine_ls_structure_factor_coef Fsqd
_refine_ls_weighting_details 'w=1/[\s^2^(Fo^2^)+(0.0334P)^2^+3.9800P] where P=(Fo^2^+2Fc^2^)/3'
_refine_ls_weighting_scheme calc
_refine_ls_wR_factor_gt 0.0741
_refine_ls_wR_factor_ref 0.0772
_reflns_Friedel_coverage 0.898
_reflns_Friedel_fraction_full 0.996
_reflns_Friedel_fraction_max 0.977
_reflns_number_gt 11487
_reflns_number_total 12580
_reflns_threshold_expression 'I > 2\s(I)'
_cod_data_source_file d5dt02266e2.cif
_cod_data_source_block 1-TTPDyCl3
_cod_depositor_comments 'Adding full bibliography for 7719667--7719669.cif.'
_cod_database_code 7719667
_shelx_shelxl_version_number 2019/2
_shelx_space_group_comment
;
The symmetry employed for this shelxl refinement is uniquely defined
by the following loop, which should always be used as a source of
symmetry information in preference to the above space-group names.
They are only intended as comments.
;
_shelx_estimated_absorpt_t_max 0.873
_shelx_estimated_absorpt_t_min 0.873
_olex2_refinement_description
;
1. Twinned data refinement
 Scales: 0.978(9)
 0.022(9)
2. Fixed Uiso
 At 1.2 times of:
  All C(H) groups, All C(H,H) groups
 At 1.5 times of:
  All C(H,H,H) groups, All O(H,H) groups
3. Uiso/Uaniso restraints and constraints
Uanis(C57) \\sim Ueq: with sigma of 0.01 and sigma for terminal atoms of 0.02
4.a Riding coordinates:
 O7(H7A,H7B), O9(H9C,H9D), O10(H10D,H10E), O12(H12D,H12E)
4.b Free rotating group:
 O11(H11C,H11D), O13(H13A,H13B), O14(H14A,H14B), O15(H15A,H15B)
4.c Secondary CH2 refined with riding coordinates:
 C7(H7C,H7D), C9(H9A,H9B), C11(H11A,H11B), C34(H34A,H34B), C36(H36A,H36B),
 C38(H38A,H38B)
4.d Aromatic/amide H refined with riding coordinates:
 C13(H13), C14(H14), C16(H16), C17(H17), C18(H18), C19(H19), C21(H21),
 C22(H22), C23(H23), C24(H24), C26(H26), C27(H27), C40(H40), C41(H41), C43(H43),
  C44(H44), C45(H45), C46(H46), C48(H48), C49(H49), C50(H50), C51(H51),
 C53(H53), C54(H54)
4.e Idealised Me refined as rotating group:
 C8(H8A,H8B,H8C), C10(H10A,H10B,H10C), C12(H12A,H12B,H12C), C35(H35A,H35B,
 H35C), C37(H37A,H37B,H37C), C39(H39A,H39B,H39C), C55(H55A,H55B,H55C), C57(H57A,
 H57B,H57C)
;
_olex2_submission_special_instructions 'No special instructions were received'

loop_
_space_group_symop_operation_xyz
'x, y, z'
'-x, y+1/2, -z'

loop_
_atom_site_label
_atom_site_type_symbol
_atom_site_fract_x
_atom_site_fract_y
_atom_site_fract_z
_atom_site_U_iso_or_equiv
_atom_site_adp_type
_atom_site_occupancy
_atom_site_site_symmetry_order
_atom_site_calc_flag
_atom_site_refinement_flags_posn
_atom_site_refinement_flags_adp
_atom_site_refinement_flags_occupancy
_atom_site_disorder_assembly
_atom_site_disorder_group
Dy1 Dy 0.68056(2) 0.09177(2) 0.50858(2) 0.01730(7) Uani 1 1 d . . . . .
O1 O 0.6449(4) 0.2551(3) 0.4841(3) 0.0367(12) Uani 1 1 d . . . . .
O2 O 0.6447(3) 1.0256(3) 0.3811(3) 0.0275(10) Uani 1 1 d . . . . .
O3 O 1.1843(3) 0.5347(4) 0.4276(3) 0.0431(13) Uani 1 1 d . . . . .
O4 O 0.6574(3) 0.1514(3) 0.6404(3) 0.0256(10) Uani 1 1 d . . . . .
O5 O 0.6415(4) 0.9310(3) 0.5437(3) 0.0358(12) Uani 1 1 d . . . . .
O6 O 1.1997(4) 0.6481(4) 0.5729(3) 0.0461(14) Uani 1 1 d . . . . .
O7 O 0.5165(3) 0.0943(6) 0.5085(3) 0.0431(12) Uani 1 1 d . . . . .
H7A H 0.466997 0.117890 0.533032 0.065 Uiso 1 1 d R U . . .
H7B H 0.498747 0.084090 0.455602 0.065 Uiso 1 1 d R U . . .
N1 N 0.6305(4) 0.3963(4) 0.2551(4) 0.0336(14) Uani 1 1 d . . . . .
N2 N 0.6991(4) 0.8419(4) 0.1839(3) 0.0238(11) Uani 1 1 d . . . . .
N3 N 1.0193(4) 0.5317(5) 0.2123(4) 0.0334(14) Uani 1 1 d . . . . .
N4 N 0.6950(3) 0.3453(4) 0.8346(3) 0.0189(10) Uani 1 1 d . . . . .
N5 N 0.6746(4) 0.8028(4) 0.7764(4) 0.0236(12) Uani 1 1 d . . . . .
N6 N 1.0553(3) 0.6082(4) 0.7932(3) 0.0242(15) Uani 1 1 d . . . . .
C1 C 0.7034(5) 0.5161(5) 0.1553(4) 0.0274(15) Uani 1 1 d . . . . .
C2 C 0.6796(4) 0.6128(5) 0.1440(4) 0.0213(18) Uani 1 1 d . . . . .
C3 C 0.7500(5) 0.6803(5) 0.1273(4) 0.0171(12) Uani 1 1 d . . . . .
C4 C 0.8430(5) 0.6514(6) 0.1259(4) 0.0214(16) Uani 1 1 d . . . . .
C5 C 0.8657(5) 0.5527(6) 0.1375(5) 0.0278(18) Uani 1 1 d . . . . .
C6 C 0.7954(6) 0.4854(5) 0.1502(4) 0.0303(16) Uani 1 1 d . . . . .
C7 C 0.6257(7) 0.4433(7) 0.1709(5) 0.059(3) Uani 1 1 d . . . . .
H7C H 0.565056 0.476763 0.165111 0.071 Uiso 1 1 calc R U . . .
H7D H 0.628116 0.392858 0.126112 0.071 Uiso 1 1 calc R U . . .
C8 C 0.5795(5) 0.6448(6) 0.1504(5) 0.0399(18) Uani 1 1 d . . . . .
H8A H 0.556740 0.631151 0.207977 0.060 Uiso 1 1 calc R U . . .
H8B H 0.541491 0.609600 0.108212 0.060 Uiso 1 1 calc R U . . .
H8C H 0.575242 0.714282 0.139094 0.060 Uiso 1 1 calc R U . . .
C9 C 0.7246(5) 0.7832(5) 0.1074(4) 0.0289(15) Uani 1 1 d . . . . .
H9A H 0.777867 0.814504 0.078881 0.035 Uiso 1 1 calc R U . . .
H9B H 0.671350 0.783481 0.066483 0.035 Uiso 1 1 calc R U . . .
C10 C 0.9192(5) 0.7250(7) 0.1141(5) 0.044(2) Uani 1 1 d . . . . .
H10A H 0.930741 0.733684 0.052905 0.065 Uiso 1 1 calc R U . . .
H10B H 0.976365 0.702416 0.142625 0.065 Uiso 1 1 calc R U . . .
H10C H 0.900176 0.786763 0.139058 0.065 Uiso 1 1 calc R U . . .
C11 C 0.9662(5) 0.5216(7) 0.1307(5) 0.047(2) Uani 1 1 d . . . . .
H11A H 0.968189 0.453182 0.112198 0.056 Uiso 1 1 calc R U . . .
H11B H 0.996709 0.560857 0.086192 0.056 Uiso 1 1 calc R U . . .
C12 C 0.8197(8) 0.3783(6) 0.1614(6) 0.059(3) Uani 1 1 d . . . . .
H12A H 0.863243 0.358708 0.116888 0.089 Uiso 1 1 calc R U . . .
H12B H 0.762737 0.339517 0.156612 0.089 Uiso 1 1 calc R U . . .
H12C H 0.848495 0.368241 0.217833 0.089 Uiso 1 1 calc R U . . .
C13 C 0.5938(4) 0.3062(5) 0.2629(4) 0.0260(14) Uani 1 1 d . . . . .
H13 H 0.566752 0.275929 0.213998 0.031 Uiso 1 1 calc R U . . .
C14 C 0.5946(5) 0.2587(5) 0.3380(4) 0.0280(15) Uani 1 1 d . . . . .
H14 H 0.566049 0.196924 0.341664 0.034 Uiso 1 1 calc R U . . .
C15 C 0.6378(5) 0.2995(5) 0.4123(4) 0.0298(15) Uani 1 1 d . . . . .
C16 C 0.6715(6) 0.3958(5) 0.4025(5) 0.0366(17) Uani 1 1 d . . . . .
H16 H 0.697644 0.428811 0.450316 0.044 Uiso 1 1 calc R U . . .
C17 C 0.6665(6) 0.4405(6) 0.3255(5) 0.0398(18) Uani 1 1 d . . . . .
H17 H 0.688879 0.504798 0.320627 0.048 Uiso 1 1 calc R U . . .
C18 C 0.6311(5) 0.9090(5) 0.1768(4) 0.0373(18) Uani 1 1 d . . . . .
H18 H 0.596761 0.914062 0.124630 0.045 Uiso 1 1 calc R U . . .
C19 C 0.6106(6) 0.9697(6) 0.2424(5) 0.0386(18) Uani 1 1 d . . . . .
H19 H 0.561554 1.015189 0.235746 0.046 Uiso 1 1 calc R U . . .
C20 C 0.6612(4) 0.9658(5) 0.3204(4) 0.0222(13) Uani 1 1 d . . . . .
C21 C 0.7297(5) 0.8932(5) 0.3260(4) 0.0298(15) Uani 1 1 d . . . . .
H21 H 0.764141 0.885012 0.377835 0.036 Uiso 1 1 calc R U . . .
C22 C 0.7472(5) 0.8346(5) 0.2582(4) 0.0304(15) Uani 1 1 d . . . . .
H22 H 0.794779 0.787119 0.263422 0.037 Uiso 1 1 calc R U . . .
C23 C 0.9816(5) 0.5292(6) 0.2906(5) 0.0406(18) Uani 1 1 d . . . . .
H23 H 0.915693 0.527015 0.295138 0.049 Uiso 1 1 calc R U . . .
C24 C 1.0344(5) 0.5296(7) 0.3635(5) 0.0431(19) Uani 1 1 d . . . . .
H24 H 1.004516 0.526898 0.417359 0.052 Uiso 1 1 calc R U . . .
C25 C 1.1325(5) 0.5339(5) 0.3611(5) 0.0327(16) Uani 1 1 d . . . . .
C26 C 1.1695(5) 0.5378(5) 0.2772(5) 0.0346(16) Uani 1 1 d . . . . .
H26 H 1.235070 0.540826 0.270572 0.041 Uiso 1 1 calc R U . . .
C27 C 1.1144(5) 0.5371(5) 0.2071(5) 0.0354(16) Uani 1 1 d . . . . .
H27 H 1.142179 0.540610 0.152317 0.042 Uiso 1 1 calc R U . . .
C28 C 0.7618(5) 0.5033(5) 0.8894(4) 0.0178(16) Uani 1 1 d . . . . .
C29 C 0.8583(5) 0.5071(6) 0.8852(5) 0.0200(16) Uani 1 1 d . . . . .
C30 C 0.9028(3) 0.5945(8) 0.8733(3) 0.0229(11) Uani 1 1 d . . . . .
C31 C 0.8512(6) 0.6807(6) 0.8638(5) 0.0233(17) Uani 1 1 d . . . . .
C32 C 0.7534(5) 0.6759(6) 0.8675(5) 0.0201(16) Uani 1 1 d . . . . .
C33 C 0.7084(3) 0.5862(8) 0.8794(3) 0.0203(11) Uani 1 1 d . . . . .
C34 C 0.7144(5) 0.4088(5) 0.9099(4) 0.0255(14) Uani 1 1 d . . . . .
H34A H 0.754110 0.372813 0.951200 0.031 Uiso 1 1 calc R U . . .
H34B H 0.654792 0.423068 0.938393 0.031 Uiso 1 1 calc R U . . .
C35 C 0.9171(6) 0.4141(6) 0.8895(6) 0.0369(19) Uani 1 1 d . . . . .
H35A H 0.943898 0.406925 0.947084 0.055 Uiso 1 1 calc R U . . .
H35B H 0.967340 0.417931 0.847752 0.055 Uiso 1 1 calc R U . . .
H35C H 0.877473 0.358251 0.876324 0.055 Uiso 1 1 calc R U . . .
C36 C 1.0077(4) 0.6025(8) 0.8777(4) 0.0313(17) Uani 1 1 d . . . . .
H36A H 1.024172 0.660871 0.911190 0.038 Uiso 1 1 calc R U . . .
H36B H 1.032411 0.545866 0.909208 0.038 Uiso 1 1 calc R U . . .
C37 C 0.8992(6) 0.7768(6) 0.8473(6) 0.041(2) Uani 1 1 d . . . . .
H37A H 0.900373 0.815142 0.900044 0.061 Uiso 1 1 calc R U . . .
H37B H 0.865096 0.812165 0.802575 0.061 Uiso 1 1 calc R U . . .
H37C H 0.963170 0.765060 0.828740 0.061 Uiso 1 1 calc R U . . .
C38 C 0.6973(5) 0.7687(5) 0.8644(4) 0.0268(15) Uani 1 1 d . . . . .
H38A H 0.638520 0.758595 0.895608 0.032 Uiso 1 1 calc R U . . .
H38B H 0.732836 0.819872 0.894722 0.032 Uiso 1 1 calc R U . . .
C39 C 0.6020(4) 0.5819(8) 0.8784(4) 0.0357(17) Uani 1 1 d . . . . .
H39A H 0.581629 0.515588 0.866825 0.054 Uiso 1 1 calc R U . . .
H39B H 0.577464 0.624953 0.833755 0.054 Uiso 1 1 calc R U . . .
H39C H 0.578638 0.602564 0.934189 0.054 Uiso 1 1 calc R U . . .
C40 C 0.7158(5) 0.3711(5) 0.7534(4) 0.0239(14) Uani 1 1 d . . . . .
H40 H 0.740367 0.433628 0.742737 0.029 Uiso 1 1 calc R U . . .
C41 C 0.7017(4) 0.3083(5) 0.6862(4) 0.0234(13) Uani 1 1 d . . . . .
H41 H 0.715804 0.328210 0.629631 0.028 Uiso 1 1 calc R U . . .
C42 C 0.6663(4) 0.2138(5) 0.7006(4) 0.0206(13) Uani 1 1 d . . . . .
C43 C 0.6442(4) 0.1915(5) 0.7867(4) 0.0237(13) Uani 1 1 d . . . . .
H43 H 0.619015 0.129896 0.800006 0.028 Uiso 1 1 calc R U . . .
C44 C 0.6586(4) 0.2568(4) 0.8502(4) 0.0226(13) Uani 1 1 d . . . . .
H44 H 0.642730 0.240096 0.907131 0.027 Uiso 1 1 calc R U . . .
C45 C 1.1476(4) 0.6253(5) 0.7963(4) 0.0290(15) Uani 1 1 d . . . . .
H45 H 1.178514 0.628880 0.850337 0.035 Uiso 1 1 calc R U . . .
C46 C 1.1973(5) 0.6377(5) 0.7239(4) 0.0302(15) Uani 1 1 d . . . . .
H46 H 1.262280 0.650030 0.728234 0.036 Uiso 1 1 calc R U . . .
C47 C 1.1548(5) 0.6325(5) 0.6423(5) 0.0346(16) Uani 1 1 d . . . . .
C48 C 1.0583(4) 0.6123(7) 0.6419(4) 0.044(3) Uani 1 1 d . . . . .
H48 H 1.025921 0.605623 0.588836 0.053 Uiso 1 1 calc R U . . .
C49 C 1.0108(4) 0.6021(9) 0.7170(4) 0.0353(18) Uani 1 1 d . . . . .
H49 H 0.945600 0.590525 0.715185 0.042 Uiso 1 1 calc R U . . .
C50 C 0.6279(4) 0.8878(5) 0.7689(4) 0.0251(13) Uani 1 1 d . . . . .
H50 H 0.605423 0.918447 0.818954 0.030 Uiso 1 1 calc R U . . .
C51 C 0.6125(5) 0.9300(5) 0.6919(4) 0.0287(14) Uani 1 1 d . . . . .
H51 H 0.578674 0.988956 0.688891 0.034 Uiso 1 1 calc R U . . .
C52 C 0.6463(5) 0.8875(5) 0.6155(4) 0.0272(14) Uani 1 1 d . . . . .
C53 C 0.6873(5) 0.7952(5) 0.6249(4) 0.0338(16) Uani 1 1 d . . . . .
H53 H 0.705361 0.760370 0.575499 0.041 Uiso 1 1 calc R U . . .
C54 C 0.7013(5) 0.7554(5) 0.7039(4) 0.0318(16) Uani 1 1 d . . . . .
H54 H 0.730142 0.693804 0.708618 0.038 Uiso 1 1 calc R U . . .
Cl1 Cl 0.80306(9) 0.54774(10) 0.59634(9) 0.0203(3) Uani 1 1 d . . . . .
Cl2 Cl 0.49697(17) 0.3400(2) 0.01178(13) 0.0308(4) Uani 1 1 d . . . . .
Cl3 Cl 0.82684(16) 0.9734(2) 0.99900(14) 0.0337(6) Uani 1 1 d . . . . .
O8 O 0.9224(4) 0.7507(5) 0.3658(5) 0.0666(19) Uani 1 1 d . . . . .
C55 C 0.9407(10) 0.8088(11) 0.5052(9) 0.110(5) Uani 1 1 d . . . . .
H55A H 0.919626 0.749182 0.532639 0.165 Uiso 1 1 calc R U . . .
H55B H 0.888545 0.854328 0.500667 0.165 Uiso 1 1 calc R U . . .
H55C H 0.990918 0.837799 0.539587 0.165 Uiso 1 1 calc R U . . .
C56 C 0.9760(7) 0.7861(7) 0.4171(8) 0.066(3) Uani 1 1 d . . . . .
C57 C 1.0749(9) 0.8003(11) 0.3962(12) 0.124(6) Uani 1 1 d . U . . .
H57A H 1.089087 0.869521 0.395699 0.185 Uiso 1 1 calc R U . . .
H57B H 1.087185 0.772743 0.339681 0.185 Uiso 1 1 calc R U . . .
H57C H 1.114035 0.767969 0.439247 0.185 Uiso 1 1 calc R U . . .
O9 O 0.7745(4) 0.6285(4) 0.4066(4) 0.0591(17) Uani 1 1 d . . . . .
H9C H 0.784333 0.615495 0.460478 0.089 Uiso 1 1 d R U . . .
H9D H 0.824623 0.658405 0.390718 0.089 Uiso 1 1 d R U . . .
O10 O 0.5887(4) 0.6749(4) 0.3677(3) 0.0421(13) Uani 1 1 d . . . . .
H10D H 0.577679 0.735154 0.379828 0.063 Uiso 1 1 d R U . . .
H10E H 0.647679 0.667304 0.379228 0.063 Uiso 1 1 d R U . . .
O11 O 0.5819(4) 0.5357(4) 0.6330(4) 0.0434(13) Uani 1 1 d G . . . .
H11C H 0.557602 0.478113 0.633975 0.065 Uiso 1 1 d G U . . .
H11D H 0.638011 0.526873 0.614078 0.065 Uiso 1 1 d G U . . .
O12 O 0.4968(3) 0.3519(4) 0.5795(3) 0.0360(12) Uani 1 1 d . . . . .
H12D H 0.460754 0.379041 0.541444 0.054 Uiso 1 1 d R U . . .
H12E H 0.539734 0.323231 0.549864 0.054 Uiso 1 1 d R U . . .
O13 O 0.8221(4) 0.2043(6) 0.9959(4) 0.039(2) Uani 1 1 d G . . . .
H13A H 0.775902 0.221818 1.027827 0.059 Uiso 1 1 d G U . . .
H13B H 0.803766 0.150352 0.972642 0.059 Uiso 1 1 d G U . . .
O14 O 0.3810(4) 0.5294(4) 0.0396(4) 0.0487(14) Uani 1 1 d G . . . .
H14A H 0.410338 0.474614 0.036523 0.073 Uiso 1 1 d G U . . .
H14B H 0.322296 0.513804 0.036804 0.073 Uiso 1 1 d G U . . .
O15 O 0.6401(5) 0.1855(4) 0.0755(4) 0.0523(15) Uani 1 1 d G . . A 2
H15A H 0.641657 0.136450 0.040668 0.078 Uiso 1 1 d G U . A 2
H15B H 0.592616 0.219539 0.057825 0.078 Uiso 1 1 d G U . A 2

loop_
_atom_site_aniso_label
_atom_site_aniso_U_11
_atom_site_aniso_U_22
_atom_site_aniso_U_33
_atom_site_aniso_U_23
_atom_site_aniso_U_13
_atom_site_aniso_U_12
Dy1 0.01875(11) 0.01939(12) 0.01376(11) -0.00124(17) 0.00091(7) 0.00062(17)
O1 0.061(3) 0.022(2) 0.028(3) 0.007(2) 0.008(2) 0.008(2)
O2 0.036(3) 0.029(2) 0.018(2) -0.0038(19) -0.0012(18) 0.003(2)
O3 0.035(3) 0.055(3) 0.039(3) 0.006(3) -0.015(2) -0.015(2)
O4 0.037(3) 0.025(2) 0.015(2) -0.0060(18) -0.0009(18) -0.0013(19)
O5 0.052(3) 0.026(3) 0.029(3) 0.008(2) -0.008(2) -0.007(2)
O6 0.036(3) 0.069(4) 0.033(3) 0.006(3) 0.019(2) 0.015(3)
O7 0.0187(19) 0.064(3) 0.047(3) -0.028(4) 0.0010(17) 0.006(4)
N1 0.040(3) 0.032(3) 0.029(3) 0.010(3) -0.009(3) -0.014(3)
N2 0.036(3) 0.020(3) 0.015(2) -0.002(2) -0.004(2) 0.008(2)
N3 0.024(3) 0.049(4) 0.026(3) -0.008(3) -0.005(2) 0.017(3)
N4 0.020(3) 0.020(3) 0.017(3) 0.000(2) 0.001(2) -0.002(2)
N5 0.032(3) 0.014(3) 0.025(3) 0.001(2) 0.001(2) 0.006(2)
N6 0.016(2) 0.031(4) 0.026(2) -0.005(2) 0.0029(17) -0.001(2)
C1 0.035(4) 0.029(4) 0.017(3) 0.004(3) -0.008(3) -0.016(3)
C2 0.019(3) 0.030(6) 0.015(3) 0.003(3) -0.004(2) -0.001(2)
C3 0.020(3) 0.020(3) 0.011(3) 0.000(2) -0.001(2) 0.002(3)
C4 0.019(4) 0.032(4) 0.013(3) -0.003(3) -0.003(3) -0.008(3)
C5 0.024(4) 0.042(4) 0.017(3) -0.008(3) -0.006(3) 0.013(3)
C6 0.057(5) 0.019(4) 0.014(3) -0.005(3) -0.009(3) 0.003(3)
C7 0.077(6) 0.063(6) 0.036(4) 0.029(4) -0.033(4) -0.050(5)
C8 0.024(4) 0.067(5) 0.028(4) 0.007(4) -0.001(3) 0.000(3)
C9 0.043(4) 0.027(4) 0.017(3) -0.002(3) -0.001(3) 0.006(3)
C10 0.028(4) 0.060(5) 0.043(5) 0.004(4) 0.007(3) -0.019(4)
C11 0.036(4) 0.081(6) 0.023(4) -0.016(4) -0.012(3) 0.032(4)
C12 0.110(8) 0.024(4) 0.043(5) 0.000(4) -0.005(5) 0.016(5)
C13 0.023(3) 0.024(3) 0.031(3) 0.002(3) -0.003(3) -0.005(3)
C14 0.038(4) 0.017(3) 0.029(4) 0.002(3) 0.009(3) 0.001(3)
C15 0.041(4) 0.026(3) 0.023(3) 0.002(3) 0.010(3) 0.009(3)
C16 0.058(5) 0.027(4) 0.025(4) 0.002(3) 0.001(3) -0.009(3)
C17 0.055(5) 0.032(4) 0.033(4) 0.005(3) -0.010(3) -0.012(4)
C18 0.052(5) 0.035(4) 0.024(3) -0.010(3) -0.016(3) 0.018(3)
C19 0.049(5) 0.038(4) 0.029(4) -0.011(3) -0.013(3) 0.022(3)
C20 0.029(3) 0.023(3) 0.015(3) 0.000(2) -0.001(2) -0.001(3)
C21 0.042(4) 0.028(4) 0.019(3) 0.000(3) -0.011(3) 0.008(3)
C22 0.041(4) 0.026(4) 0.024(3) 0.000(3) -0.007(3) 0.010(3)
C23 0.026(4) 0.062(5) 0.034(4) -0.002(4) -0.008(3) 0.011(3)
C24 0.032(4) 0.068(6) 0.029(4) -0.008(4) -0.002(3) 0.002(4)
C25 0.030(4) 0.032(4) 0.036(4) -0.001(3) -0.010(3) -0.001(3)
C26 0.029(4) 0.037(4) 0.038(4) -0.010(3) -0.010(3) 0.003(3)
C27 0.035(4) 0.036(4) 0.035(4) -0.008(3) -0.002(3) 0.005(3)
C28 0.028(4) 0.016(3) 0.009(3) 0.001(3) -0.003(3) -0.003(3)
C29 0.020(3) 0.027(4) 0.014(3) -0.001(3) -0.001(3) 0.006(3)
C30 0.019(2) 0.031(3) 0.019(2) -0.005(4) 0.0034(18) -0.003(4)
C31 0.029(4) 0.024(4) 0.018(4) -0.002(3) 0.003(3) -0.007(3)
C32 0.022(4) 0.024(4) 0.014(3) 0.000(3) 0.004(3) 0.003(3)
C33 0.019(2) 0.027(3) 0.015(2) -0.004(4) 0.0013(17) -0.005(4)
C34 0.036(4) 0.022(3) 0.019(3) -0.003(3) -0.002(3) -0.005(3)
C35 0.032(4) 0.029(4) 0.050(5) -0.001(4) 0.000(4) 0.010(3)
C36 0.019(3) 0.051(5) 0.024(3) -0.001(4) 0.003(2) -0.003(4)
C37 0.047(5) 0.028(4) 0.047(5) 0.001(4) 0.013(4) -0.011(4)
C38 0.039(4) 0.022(4) 0.020(3) 0.001(3) 0.004(3) 0.006(3)
C39 0.019(3) 0.040(5) 0.049(4) 0.000(5) 0.001(2) 0.006(4)
C40 0.033(4) 0.021(3) 0.018(3) 0.004(3) -0.004(3) -0.008(3)
C41 0.029(3) 0.024(3) 0.017(3) 0.000(3) 0.001(2) 0.000(3)
C42 0.018(3) 0.024(3) 0.020(3) -0.001(3) 0.000(2) -0.001(3)
C43 0.023(3) 0.026(3) 0.022(3) -0.006(3) 0.005(2) -0.006(3)
C44 0.025(3) 0.024(3) 0.018(3) 0.000(2) 0.005(2) -0.005(2)
C45 0.016(3) 0.040(4) 0.032(3) -0.010(3) 0.003(2) -0.002(2)
C46 0.021(3) 0.033(4) 0.037(4) -0.011(3) 0.006(3) -0.003(3)
C47 0.034(4) 0.034(4) 0.036(4) -0.005(3) 0.014(3) 0.007(3)
C48 0.024(3) 0.082(9) 0.026(3) -0.006(4) 0.001(2) 0.009(4)
C49 0.023(3) 0.055(5) 0.028(3) -0.002(4) -0.001(2) -0.003(4)
C50 0.025(3) 0.022(3) 0.029(3) -0.003(3) 0.003(3) 0.005(3)
C51 0.028(4) 0.024(3) 0.033(4) 0.006(3) -0.001(3) 0.003(3)
C52 0.036(4) 0.021(3) 0.025(3) 0.007(3) -0.004(3) -0.008(3)
C53 0.054(5) 0.026(4) 0.022(3) -0.001(3) 0.004(3) 0.005(3)
C54 0.049(4) 0.024(4) 0.022(3) 0.001(3) 0.006(3) 0.009(3)
Cl1 0.0143(6) 0.0195(6) 0.0270(7) 0.0020(6) -0.0071(5) -0.0012(5)
Cl2 0.0230(7) 0.0439(8) 0.0255(11) -0.0035(8) -0.0007(7) -0.0066(6)
Cl3 0.0381(13) 0.0284(14) 0.0347(13) -0.0014(9) 0.0027(10) -0.0070(9)
O8 0.045(4) 0.073(5) 0.082(5) 0.024(4) -0.010(3) -0.003(3)
C55 0.116(12) 0.103(11) 0.111(11) -0.031(9) -0.020(9) 0.007(9)
C56 0.049(6) 0.042(5) 0.106(9) 0.004(6) -0.025(6) -0.004(4)
C57 0.064(8) 0.095(10) 0.212(16) -0.005(11) 0.003(9) -0.028(7)
O9 0.052(4) 0.056(4) 0.069(4) 0.011(3) -0.017(3) -0.013(3)
O10 0.039(3) 0.047(3) 0.041(3) 0.001(3) 0.003(2) -0.003(2)
O11 0.032(3) 0.045(3) 0.053(3) 0.006(3) -0.008(2) 0.000(2)
O12 0.035(3) 0.040(3) 0.033(3) -0.002(2) 0.001(2) 0.012(2)
O13 0.060(5) 0.019(4) 0.038(4) 0.005(3) -0.019(4) -0.013(3)
O14 0.050(3) 0.045(3) 0.052(3) -0.005(3) -0.006(3) 0.001(3)
O15 0.065(4) 0.048(4) 0.044(3) -0.002(3) 0.001(3) 0.011(3)

loop_
_atom_type_symbol
_atom_type_description
_atom_type_scat_dispersion_real
_atom_type_scat_dispersion_imag
_atom_type_scat_source
C C 0.0033 0.0016 'International Tables Vol C Tables 4.2.6.8 and 6.1.1.4'
H H 0.0000 0.0000 'International Tables Vol C Tables 4.2.6.8 and 6.1.1.4'
Cl Cl 0.1484 0.1585 'International Tables Vol C Tables 4.2.6.8 and 6.1.1.4'
Dy Dy -0.1892 4.4098 'International Tables Vol C Tables 4.2.6.8 and 6.1.1.4'
N N 0.0061 0.0033 'International Tables Vol C Tables 4.2.6.8 and 6.1.1.4'
O O 0.0106 0.0060 'International Tables Vol C Tables 4.2.6.8 and 6.1.1.4'

loop_
_geom_angle_atom_site_label_1
_geom_angle_atom_site_label_2
_geom_angle_atom_site_label_3
_geom_angle
_geom_angle_site_symmetry_1
_geom_angle_site_symmetry_3
_geom_angle_publ_flag
O1 Dy1 O5 153.28(18) . 1_545 ?
O1 Dy1 O7 76.7(3) . . ?
O2 Dy1 O1 101.58(17) 1_545 . ?
O2 Dy1 O3 115.18(17) 1_545 2_746 ?
O2 Dy1 O4 158.06(16) 1_545 . ?
O2 Dy1 O5 76.67(17) 1_545 1_545 ?
O2 Dy1 O6 79.06(18) 1_545 2_746 ?
O2 Dy1 O7 77.74(16) 1_545 . ?
O3 Dy1 O1 125.4(2) 2_746 . ?
O3 Dy1 O5 77.2(2) 2_746 1_545 ?
O3 Dy1 O7 147.1(2) 2_746 . ?
O4 Dy1 O1 76.21(17) . . ?
O4 Dy1 O3 82.12(17) . 2_746 ?
O4 Dy1 O5 95.44(17) . 1_545 ?
O4 Dy1 O6 120.40(18) . 2_746 ?
O4 Dy1 O7 80.54(16) . . ?
O6 Dy1 O1 75.2(2) 2_746 . ?
O6 Dy1 O3 74.0(2) 2_746 2_746 ?
O6 Dy1 O5 129.2(2) 2_746 1_545 ?
O6 Dy1 O7 138.8(2) 2_746 . ?
O7 Dy1 O5 76.9(3) . 1_545 ?
C15 O1 Dy1 128.2(4) . . ?
C20 O2 Dy1 151.2(4) . 1_565 ?
C25 O3 Dy1 146.7(5) . 2_756 ?
C42 O4 Dy1 154.8(4) . . ?
C52 O5 Dy1 129.7(4) . 1_565 ?
C47 O6 Dy1 143.2(5) . 2_756 ?
Dy1 O7 H7A 145.4 . . ?
Dy1 O7 H7B 106.1 . . ?
H7A O7 H7B 104.2 . . ?
C13 N1 C7 118.2(6) . . ?
C17 N1 C7 122.8(6) . . ?
C17 N1 C13 119.0(6) . . ?
C18 N2 C9 119.4(5) . . ?
C22 N2 C9 121.4(5) . . ?
C22 N2 C18 119.0(5) . . ?
C23 N3 C11 124.8(6) . . ?
C23 N3 C27 117.9(6) . . ?
C27 N3 C11 117.1(6) . . ?
C40 N4 C34 122.8(5) . . ?
C44 N4 C34 117.3(5) . . ?
C44 N4 C40 119.8(5) . . ?
C50 N5 C38 117.3(5) . . ?
C50 N5 C54 119.1(6) . . ?
C54 N5 C38 123.6(5) . . ?
C45 N6 C36 115.9(5) . . ?
C45 N6 C49 120.0(5) . . ?
C49 N6 C36 124.1(5) . . ?
C2 C1 C7 118.5(7) . . ?
C6 C1 C2 121.2(6) . . ?
C6 C1 C7 120.3(8) . . ?
C1 C2 C3 119.2(6) . . ?
C1 C2 C8 120.4(6) . . ?
C3 C2 C8 120.4(6) . . ?
C2 C3 C9 119.8(6) . . ?
C4 C3 C2 120.3(6) . . ?
C4 C3 C9 119.9(6) . . ?
C3 C4 C5 119.6(7) . . ?
C3 C4 C10 120.3(7) . . ?
C5 C4 C10 120.1(7) . . ?
C4 C5 C11 119.0(8) . . ?
C6 C5 C4 119.9(7) . . ?
C6 C5 C11 121.0(8) . . ?
C1 C6 C12 120.2(8) . . ?
C5 C6 C1 119.8(7) . . ?
C5 C6 C12 120.0(8) . . ?
N1 C7 C1 114.2(6) . . ?
N1 C7 H7C 108.7 . . ?
N1 C7 H7D 108.7 . . ?
C1 C7 H7C 108.7 . . ?
C1 C7 H7D 108.7 . . ?
H7C C7 H7D 107.6 . . ?
C2 C8 H8A 109.5 . . ?
C2 C8 H8B 109.5 . . ?
C2 C8 H8C 109.5 . . ?
H8A C8 H8B 109.5 . . ?
H8A C8 H8C 109.5 . . ?
H8B C8 H8C 109.5 . . ?
N2 C9 C3 114.2(5) . . ?
N2 C9 H9A 108.7 . . ?
N2 C9 H9B 108.7 . . ?
C3 C9 H9A 108.7 . . ?
C3 C9 H9B 108.7 . . ?
H9A C9 H9B 107.6 . . ?
C4 C10 H10A 109.5 . . ?
C4 C10 H10B 109.5 . . ?
C4 C10 H10C 109.5 . . ?
H10A C10 H10B 109.5 . . ?
H10A C10 H10C 109.5 . . ?
H10B C10 H10C 109.5 . . ?
N3 C11 C5 113.2(6) . . ?
N3 C11 H11A 108.9 . . ?
N3 C11 H11B 108.9 . . ?
C5 C11 H11A 108.9 . . ?
C5 C11 H11B 108.9 . . ?
H11A C11 H11B 107.8 . . ?
C6 C12 H12A 109.5 . . ?
C6 C12 H12B 109.5 . . ?
C6 C12 H12C 109.5 . . ?
H12A C12 H12B 109.5 . . ?
H12A C12 H12C 109.5 . . ?
H12B C12 H12C 109.5 . . ?
N1 C13 H13 119.1 . . ?
C14 C13 N1 121.8(6) . . ?
C14 C13 H13 119.1 . . ?
C13 C14 H14 119.5 . . ?
C13 C14 C15 121.1(6) . . ?
C15 C14 H14 119.5 . . ?
O1 C15 C14 123.5(6) . . ?
O1 C15 C16 121.2(7) . . ?
C14 C15 C16 115.3(6) . . ?
C15 C16 H16 119.8 . . ?
C17 C16 C15 120.5(7) . . ?
C17 C16 H16 119.8 . . ?
N1 C17 C16 122.1(7) . . ?
N1 C17 H17 119.0 . . ?
C16 C17 H17 119.0 . . ?
N2 C18 H18 119.2 . . ?
N2 C18 C19 121.6(6) . . ?
C19 C18 H18 119.2 . . ?
C18 C19 H19 119.5 . . ?
C18 C19 C20 121.0(6) . . ?
C20 C19 H19 119.5 . . ?
O2 C20 C19 121.1(6) . . ?
O2 C20 C21 123.3(5) . . ?
C21 C20 C19 115.6(6) . . ?
C20 C21 H21 119.6 . . ?
C22 C21 C20 120.8(6) . . ?
C22 C21 H21 119.6 . . ?
N2 C22 C21 122.0(6) . . ?
N2 C22 H22 119.0 . . ?
C21 C22 H22 119.0 . . ?
N3 C23 H23 118.8 . . ?
N3 C23 C24 122.4(7) . . ?
C24 C23 H23 118.8 . . ?
C23 C24 H24 119.2 . . ?
C23 C24 C25 121.5(7) . . ?
C25 C24 H24 119.2 . . ?
O3 C25 C24 123.5(7) . . ?
O3 C25 C26 122.2(6) . . ?
C24 C25 C26 114.3(6) . . ?
C25 C26 H26 119.0 . . ?
C27 C26 C25 122.0(7) . . ?
C27 C26 H26 119.0 . . ?
N3 C27 H27 119.1 . . ?
C26 C27 N3 121.9(7) . . ?
C26 C27 H27 119.1 . . ?
C29 C28 C34 119.7(7) . . ?
C33 C28 C29 120.9(7) . . ?
C33 C28 C34 119.4(7) . . ?
C28 C29 C35 120.8(7) . . ?
C30 C29 C28 120.2(7) . . ?
C30 C29 C35 118.9(7) . . ?
C29 C30 C31 120.7(5) . . ?
C29 C30 C36 121.4(9) . . ?
C31 C30 C36 117.7(9) . . ?
C30 C31 C37 121.2(7) . . ?
C32 C31 C30 118.6(7) . . ?
C32 C31 C37 120.2(8) . . ?
C31 C32 C33 120.3(7) . . ?
C31 C32 C38 119.2(7) . . ?
C33 C32 C38 120.3(7) . . ?
C28 C33 C32 119.3(5) . . ?
C28 C33 C39 121.3(9) . . ?
C32 C33 C39 119.4(9) . . ?
N4 C34 C28 115.0(5) . . ?
N4 C34 H34A 108.5 . . ?
N4 C34 H34B 108.5 . . ?
C28 C34 H34A 108.5 . . ?
C28 C34 H34B 108.5 . . ?
H34A C34 H34B 107.5 . . ?
C29 C35 H35A 109.5 . . ?
C29 C35 H35B 109.5 . . ?
C29 C35 H35C 109.5 . . ?
H35A C35 H35B 109.5 . . ?
H35A C35 H35C 109.5 . . ?
H35B C35 H35C 109.5 . . ?
N6 C36 C30 115.5(5) . . ?
N6 C36 H36A 108.4 . . ?
N6 C36 H36B 108.4 . . ?
C30 C36 H36A 108.4 . . ?
C30 C36 H36B 108.4 . . ?
H36A C36 H36B 107.5 . . ?
C31 C37 H37A 109.5 . . ?
C31 C37 H37B 109.5 . . ?
C31 C37 H37C 109.5 . . ?
H37A C37 H37B 109.5 . . ?
H37A C37 H37C 109.5 . . ?
H37B C37 H37C 109.5 . . ?
N5 C38 C32 114.2(6) . . ?
N5 C38 H38A 108.7 . . ?
N5 C38 H38B 108.7 . . ?
C32 C38 H38A 108.7 . . ?
C32 C38 H38B 108.7 . . ?
H38A C38 H38B 107.6 . . ?
C33 C39 H39A 109.5 . . ?
C33 C39 H39B 109.5 . . ?
C33 C39 H39C 109.5 . . ?
H39A C39 H39B 109.5 . . ?
H39A C39 H39C 109.5 . . ?
H39B C39 H39C 109.5 . . ?
N4 C40 H40 119.4 . . ?
N4 C40 C41 121.1(6) . . ?
C41 C40 H40 119.4 . . ?
C40 C41 H41 119.7 . . ?
C40 C41 C42 120.6(6) . . ?
C42 C41 H41 119.7 . . ?
O4 C42 C41 122.4(5) . . ?
O4 C42 C43 121.8(6) . . ?
C43 C42 C41 115.8(6) . . ?
C42 C43 H43 119.5 . . ?
C44 C43 C42 121.0(6) . . ?
C44 C43 H43 119.5 . . ?
N4 C44 C43 121.8(6) . . ?
N4 C44 H44 119.1 . . ?
C43 C44 H44 119.1 . . ?
N6 C45 H45 119.4 . . ?
N6 C45 C46 121.2(6) . . ?
C46 C45 H45 119.4 . . ?
C45 C46 H46 119.2 . . ?
C45 C46 C47 121.5(6) . . ?
C47 C46 H46 119.2 . . ?
O6 C47 C46 122.5(7) . . ?
O6 C47 C48 122.1(7) . . ?
C46 C47 C48 115.4(6) . . ?
C47 C48 H48 119.5 . . ?
C49 C48 C47 120.9(6) . . ?
C49 C48 H48 119.5 . . ?
N6 C49 C48 121.0(6) . . ?
N6 C49 H49 119.5 . . ?
C48 C49 H49 119.5 . . ?
N5 C50 H50 119.1 . . ?
C51 C50 N5 121.7(6) . . ?
C51 C50 H50 119.1 . . ?
C50 C51 H51 119.5 . . ?
C50 C51 C52 121.0(6) . . ?
C52 C51 H51 119.5 . . ?
O5 C52 C51 121.9(6) . . ?
O5 C52 C53 122.4(6) . . ?
C53 C52 C51 115.6(6) . . ?
C52 C53 H53 119.5 . . ?
C54 C53 C52 121.1(6) . . ?
C54 C53 H53 119.5 . . ?
N5 C54 H54 119.5 . . ?
C53 C54 N5 121.0(6) . . ?
C53 C54 H54 119.5 . . ?
H55A C55 H55B 109.5 . . ?
H55A C55 H55C 109.5 . . ?
H55B C55 H55C 109.5 . . ?
C56 C55 H55A 109.5 . . ?
C56 C55 H55B 109.5 . . ?
C56 C55 H55C 109.5 . . ?
O8 C56 C55 118.2(10) . . ?
O8 C56 C57 121.0(13) . . ?
C57 C56 C55 120.7(12) . . ?
C56 C57 H57A 109.5 . . ?
C56 C57 H57B 109.5 . . ?
C56 C57 H57C 109.5 . . ?
H57A C57 H57B 109.5 . . ?
H57A C57 H57C 109.5 . . ?
H57B C57 H57C 109.5 . . ?
H9C O9 H9D 104.4 . . ?
H10D O10 H10E 104.5 . . ?
H11C O11 H11D 104.6 . . ?
H12D O12 H12E 104.6 . . ?
H13A O13 H13B 104.4 . . ?
H14A O14 H14B 104.5 . . ?
H15A O15 H15B 104.5 . . ?

loop_
_geom_bond_atom_site_label_1
_geom_bond_atom_site_label_2
_geom_bond_distance
_geom_bond_site_symmetry_2
_geom_bond_publ_flag
Dy1 O1 2.349(5) . ?
Dy1 O2 2.248(4) 1_545 ?
Dy1 O3 2.310(5) 2_746 ?
Dy1 O4 2.249(4) . ?
Dy1 O5 2.361(5) 1_545 ?
Dy1 O6 2.289(5) 2_746 ?
Dy1 O7 2.356(4) . ?
O1 C15 1.283(8) . ?
O2 C20 1.283(7) . ?
O3 C25 1.272(8) . ?
O4 C42 1.282(7) . ?
O5 C52 1.275(8) . ?
O6 C47 1.287(8) . ?
O7 H7A 0.8750 . ?
O7 H7B 0.8739 . ?
N1 C7 1.468(9) . ?
N1 C13 1.361(8) . ?
N1 C17 1.354(9) . ?
N2 C9 1.494(8) . ?
N2 C18 1.352(8) . ?
N2 C22 1.349(8) . ?
N3 C11 1.485(8) . ?
N3 C23 1.345(9) . ?
N3 C27 1.371(9) . ?
N4 C34 1.493(8) . ?
N4 C40 1.355(8) . ?
N4 C44 1.355(8) . ?
N5 C38 1.488(9) . ?
N5 C50 1.358(8) . ?
N5 C54 1.369(8) . ?
N6 C36 1.497(7) . ?
N6 C45 1.347(8) . ?
N6 C49 1.348(8) . ?
C1 C2 1.392(11) . ?
C1 C6 1.390(11) . ?
C1 C7 1.525(10) . ?
C2 C3 1.403(9) . ?
C2 C8 1.508(9) . ?
C3 C4 1.395(10) . ?
C3 C9 1.502(9) . ?
C4 C5 1.416(10) . ?
C4 C10 1.509(10) . ?
C5 C6 1.389(11) . ?
C5 C11 1.510(10) . ?
C6 C12 1.532(10) . ?
C7 H7C 0.9900 . ?
C7 H7D 0.9900 . ?
C8 H8A 0.9800 . ?
C8 H8B 0.9800 . ?
C8 H8C 0.9800 . ?
C9 H9A 0.9900 . ?
C9 H9B 0.9900 . ?
C10 H10A 0.9800 . ?
C10 H10B 0.9800 . ?
C10 H10C 0.9800 . ?
C11 H11A 0.9900 . ?
C11 H11B 0.9900 . ?
C12 H12A 0.9800 . ?
C12 H12B 0.9800 . ?
C12 H12C 0.9800 . ?
C13 H13 0.9500 . ?
C13 C14 1.346(9) . ?
C14 H14 0.9500 . ?
C14 C15 1.425(10) . ?
C15 C16 1.427(10) . ?
C16 H16 0.9500 . ?
C16 C17 1.355(10) . ?
C17 H17 0.9500 . ?
C18 H18 0.9500 . ?
C18 C19 1.361(10) . ?
C19 H19 0.9500 . ?
C19 C20 1.411(9) . ?
C20 C21 1.409(9) . ?
C21 H21 0.9500 . ?
C21 C22 1.361(9) . ?
C22 H22 0.9500 . ?
C23 H23 0.9500 . ?
C23 C24 1.362(10) . ?
C24 H24 0.9500 . ?
C24 C25 1.410(10) . ?
C25 C26 1.421(10) . ?
C26 H26 0.9500 . ?
C26 C27 1.344(10) . ?
C27 H27 0.9500 . ?
C28 C29 1.389(11) . ?
C28 C33 1.388(12) . ?
C28 C34 1.510(10) . ?
C29 C30 1.382(13) . ?
C29 C35 1.540(11) . ?
C30 C31 1.412(13) . ?
C30 C36 1.510(7) . ?
C31 C32 1.408(11) . ?
C31 C37 1.521(11) . ?
C32 C33 1.412(13) . ?
C32 C38 1.516(10) . ?
C33 C39 1.530(7) . ?
C34 H34A 0.9900 . ?
C34 H34B 0.9900 . ?
C35 H35A 0.9800 . ?
C35 H35B 0.9800 . ?
C35 H35C 0.9800 . ?
C36 H36A 0.9900 . ?
C36 H36B 0.9900 . ?
C37 H37A 0.9800 . ?
C37 H37B 0.9800 . ?
C37 H37C 0.9800 . ?
C38 H38A 0.9900 . ?
C38 H38B 0.9900 . ?
C39 H39A 0.9800 . ?
C39 H39B 0.9800 . ?
C39 H39C 0.9800 . ?
C40 H40 0.9500 . ?
C40 C41 1.378(9) . ?
C41 H41 0.9500 . ?
C41 C42 1.422(9) . ?
C42 C43 1.421(8) . ?
C43 H43 0.9500 . ?
C43 C44 1.357(9) . ?
C44 H44 0.9500 . ?
C45 H45 0.9500 . ?
C45 C46 1.357(9) . ?
C46 H46 0.9500 . ?
C46 C47 1.409(10) . ?
C47 C48 1.413(10) . ?
C48 H48 0.9500 . ?
C48 C49 1.373(9) . ?
C49 H49 0.9500 . ?
C50 H50 0.9500 . ?
C50 C51 1.353(9) . ?
C51 H51 0.9500 . ?
C51 C52 1.423(10) . ?
C52 C53 1.413(10) . ?
C53 H53 0.9500 . ?
C53 C54 1.365(9) . ?
C54 H54 0.9500 . ?
O8 C56 1.208(11) . ?
C55 H55A 0.9800 . ?
C55 H55B 0.9800 . ?
C55 H55C 0.9800 . ?
C55 C56 1.507(17) . ?
C56 C57 1.474(15) . ?
C57 H57A 0.9800 . ?
C57 H57B 0.9800 . ?
C57 H57C 0.9800 . ?
O9 H9C 0.8707 . ?
O9 H9D 0.8697 . ?
O10 H10D 0.8701 . ?
O10 H10E 0.8697 . ?
O11 H11C 0.8695 . ?
O11 H11D 0.8702 . ?
O12 H12D 0.8700 . ?
O12 H12E 0.8710 . ?
O13 H13A 0.8699 . ?
O13 H13B 0.8703 . ?
O14 H14A 0.8692 . ?
O14 H14B 0.8705 . ?
O15 H15A 0.8705 . ?
O15 H15B 0.8704 . ?

loop_
_geom_torsion_atom_site_label_1
_geom_torsion_atom_site_label_2
_geom_torsion_atom_site_label_3
_geom_torsion_atom_site_label_4
_geom_torsion
_geom_torsion_site_symmetry_1
_geom_torsion_site_symmetry_2
_geom_torsion_site_symmetry_3
_geom_torsion_site_symmetry_4
_geom_torsion_publ_flag
Dy1 O1 C15 C14 40.5(9) . . . . ?
Dy1 O1 C15 C16 -141.1(6) . . . . ?
Dy1 O2 C20 C19 -170.8(7) 1_565 . . . ?
Dy1 O2 C20 C21 9.0(13) 1_565 . . . ?
Dy1 O3 C25 C24 -145.1(8) 2_756 . . . ?
Dy1 O3 C25 C26 34.7(14) 2_756 . . . ?
Dy1 O4 C42 C41 13.2(14) . . . . ?
Dy1 O4 C42 C43 -164.7(7) . . . . ?
Dy1 O5 C52 C51 46.7(9) 1_565 . . . ?
Dy1 O5 C52 C53 -131.9(6) 1_565 . . . ?
Dy1 O6 C47 C46 63.0(12) 2_756 . . . ?
Dy1 O6 C47 C48 -119.2(9) 2_756 . . . ?
O1 C15 C16 C17 177.7(7) . . . . ?
O2 C20 C21 C22 -176.9(7) . . . . ?
O3 C25 C26 C27 -179.8(7) . . . . ?
O4 C42 C43 C44 176.6(6) . . . . ?
O5 C52 C53 C54 172.2(7) . . . . ?
O6 C47 C48 C49 -175.8(9) . . . . ?
N1 C13 C14 C15 -2.6(10) . . . . ?
N2 C18 C19 C20 1.3(13) . . . . ?
N3 C23 C24 C25 0.8(14) . . . . ?
N4 C40 C41 C42 -1.0(10) . . . . ?
N5 C50 C51 C52 -1.1(10) . . . . ?
N6 C45 C46 C47 -0.4(11) . . . . ?
C1 C2 C3 C4 -2.8(9) . . . . ?
C1 C2 C3 C9 174.6(6) . . . . ?
C2 C1 C6 C5 2.9(10) . . . . ?
C2 C1 C6 C12 -179.0(7) . . . . ?
C2 C1 C7 N1 -116.1(9) . . . . ?
C2 C3 C4 C5 2.9(11) . . . . ?
C2 C3 C4 C10 -175.7(6) . . . . ?
C2 C3 C9 N2 77.3(8) . . . . ?
C3 C4 C5 C6 0.0(12) . . . . ?
C3 C4 C5 C11 176.5(6) . . . . ?
C4 C3 C9 N2 -105.3(7) . . . . ?
C4 C5 C6 C1 -2.9(11) . . . . ?
C4 C5 C6 C12 179.1(7) . . . . ?
C4 C5 C11 N3 85.9(10) . . . . ?
C6 C1 C2 C3 -0.1(10) . . . . ?
C6 C1 C2 C8 -179.6(6) . . . . ?
C6 C1 C7 N1 65.7(11) . . . . ?
C6 C5 C11 N3 -97.6(9) . . . . ?
C7 N1 C13 C14 -179.4(8) . . . . ?
C7 N1 C17 C16 -179.1(8) . . . . ?
C7 C1 C2 C3 -178.3(6) . . . . ?
C7 C1 C2 C8 2.2(10) . . . . ?
C7 C1 C6 C5 -178.9(7) . . . . ?
C7 C1 C6 C12 -0.8(10) . . . . ?
C8 C2 C3 C4 176.7(6) . . . . ?
C8 C2 C3 C9 -5.9(9) . . . . ?
C9 N2 C18 C19 -174.5(7) . . . . ?
C9 N2 C22 C21 174.5(7) . . . . ?
C9 C3 C4 C5 -174.6(7) . . . . ?
C9 C3 C4 C10 6.8(10) . . . . ?
C10 C4 C5 C6 178.6(6) . . . . ?
C10 C4 C5 C11 -4.9(11) . . . . ?
C11 N3 C23 C24 173.6(8) . . . . ?
C11 N3 C27 C26 -174.0(7) . . . . ?
C11 C5 C6 C1 -179.3(6) . . . . ?
C11 C5 C6 C12 2.6(11) . . . . ?
C13 N1 C7 C1 -152.3(8) . . . . ?
C13 N1 C17 C16 3.5(12) . . . . ?
C13 C14 C15 O1 -176.2(6) . . . . ?
C13 C14 C15 C16 5.3(10) . . . . ?
C14 C15 C16 C17 -3.8(11) . . . . ?
C15 C16 C17 N1 -0.5(13) . . . . ?
C17 N1 C7 C1 30.4(13) . . . . ?
C17 N1 C13 C14 -2.0(10) . . . . ?
C18 N2 C9 C3 -143.8(7) . . . . ?
C18 N2 C22 C21 -0.4(11) . . . . ?
C18 C19 C20 O2 177.0(7) . . . . ?
C18 C19 C20 C21 -2.8(11) . . . . ?
C19 C20 C21 C22 2.9(10) . . . . ?
C20 C21 C22 N2 -1.4(11) . . . . ?
C22 N2 C9 C3 41.4(9) . . . . ?
C22 N2 C18 C19 0.5(12) . . . . ?
C23 N3 C11 C5 26.2(12) . . . . ?
C23 N3 C27 C26 1.6(11) . . . . ?
C23 C24 C25 O3 179.8(8) . . . . ?
C23 C24 C25 C26 0.0(12) . . . . ?
C24 C25 C26 C27 0.0(11) . . . . ?
C25 C26 C27 N3 -0.8(12) . . . . ?
C27 N3 C11 C5 -158.6(8) . . . . ?
C27 N3 C23 C24 -1.6(12) . . . . ?
C28 C29 C30 C31 -1.1(9) . . . . ?
C28 C29 C30 C36 173.6(6) . . . . ?
C29 C28 C33 C32 -2.1(9) . . . . ?
C29 C28 C33 C39 176.3(6) . . . . ?
C29 C28 C34 N4 -86.6(8) . . . . ?
C29 C30 C31 C32 0.6(9) . . . . ?
C29 C30 C31 C37 -177.7(7) . . . . ?
C29 C30 C36 N6 101.8(9) . . . . ?
C30 C31 C32 C33 -0.9(10) . . . . ?
C30 C31 C32 C38 175.2(6) . . . . ?
C31 C30 C36 N6 -83.4(10) . . . . ?
C31 C32 C33 C28 1.6(9) . . . . ?
C31 C32 C33 C39 -176.8(6) . . . . ?
C31 C32 C38 N5 86.8(9) . . . . ?
C33 C28 C29 C30 1.8(10) . . . . ?
C33 C28 C29 C35 -175.3(6) . . . . ?
C33 C28 C34 N4 96.8(7) . . . . ?
C33 C32 C38 N5 -97.1(7) . . . . ?
C34 N4 C40 C41 176.2(6) . . . . ?
C34 N4 C44 C43 -175.6(6) . . . . ?
C34 C28 C29 C30 -174.8(6) . . . . ?
C34 C28 C29 C35 8.1(10) . . . . ?
C34 C28 C33 C32 174.5(6) . . . . ?
C34 C28 C33 C39 -7.1(9) . . . . ?
C35 C29 C30 C31 176.1(7) . . . . ?
C35 C29 C30 C36 -9.2(9) . . . . ?
C36 N6 C45 C46 -176.1(7) . . . . ?
C36 N6 C49 C48 177.0(10) . . . . ?
C36 C30 C31 C32 -174.2(6) . . . . ?
C36 C30 C31 C37 7.5(9) . . . . ?
C37 C31 C32 C33 177.4(6) . . . . ?
C37 C31 C32 C38 -6.5(11) . . . . ?
C38 N5 C50 C51 173.0(6) . . . . ?
C38 N5 C54 C53 -172.9(7) . . . . ?
C38 C32 C33 C28 -174.5(6) . . . . ?
C38 C32 C33 C39 7.2(9) . . . . ?
C40 N4 C34 C28 -1.8(9) . . . . ?
C40 N4 C44 C43 1.7(9) . . . . ?
C40 C41 C42 O4 -175.9(6) . . . . ?
C40 C41 C42 C43 2.1(9) . . . . ?
C41 C42 C43 C44 -1.4(9) . . . . ?
C42 C43 C44 N4 -0.5(10) . . . . ?
C44 N4 C34 C28 175.5(6) . . . . ?
C44 N4 C40 C41 -1.0(10) . . . . ?
C45 N6 C36 C30 173.4(8) . . . . ?
C45 N6 C49 C48 0.6(14) . . . . ?
C45 C46 C47 O6 177.0(7) . . . . ?
C45 C46 C47 C48 -1.0(11) . . . . ?
C46 C47 C48 C49 2.2(13) . . . . ?
C47 C48 C49 N6 -2.0(16) . . . . ?
C49 N6 C36 C30 -3.1(14) . . . . ?
C49 N6 C45 C46 0.6(11) . . . . ?
C50 N5 C38 C32 -177.2(6) . . . . ?
C50 N5 C54 C53 4.3(11) . . . . ?
C50 C51 C52 O5 -172.3(6) . . . . ?
C50 C51 C52 C53 6.3(10) . . . . ?
C51 C52 C53 C54 -6.4(10) . . . . ?
C52 C53 C54 N5 1.2(12) . . . . ?
C54 N5 C38 C32 0.0(10) . . . . ?
C54 N5 C50 C51 -4.4(10) . . . . ?

loop_
_twin_individual_id
_twin_individual_mass_fraction_refined
1 0.978(9)
2 0.022(9)
